data_7239088
loop_
_publ_author_name
'Tanaka, Kazuki'
'Aratani, Naoki'
'Kuzuhara, Daiki'
'Sakamoto, Sadaaki'
'Okujima, Tetsuo'
'Ono, Noboru'
'Uno, Hidemitsu'
'Yamada, Hiroko'

_publ_section_title
;
 A soluble bispentacenequinone precursor for creation of directly
 6,6&#x2032;-linked bispentacenes and a
 tetracyanobipentacenequinodimethane
;
_journal_issue 35
_journal_name_full 'RSC Advances'
_journal_page_first 15310
_journal_paper_doi 10.1039/c3ra41914b
_journal_volume 3
_journal_year 2013
_chemical_formula_moiety 'C52 H40 O2'
_chemical_formula_sum 'C52 H40 O2'
_chemical_formula_weight 696.84
_space_group_IT_number 14
_space_group_name_Hall '-P 2yn'
_space_group_name_H-M_alt 'P 1 21/n 1'
_symmetry_cell_setting monoclinic
_symmetry_Int_Tables_number 14
_symmetry_space_group_name_Hall '-P 2yn'
_symmetry_space_group_name_H-M 'P 1 21/n 1'
_atom_sites_solution_hydrogens geom
_atom_sites_solution_primary direct
_atom_sites_solution_secondary difmap
_audit_creation_method SHELXL-97
_cell_angle_alpha 90.00
_cell_angle_beta 106.4150(10)
_cell_angle_gamma 90.00
_cell_formula_units_Z 2
_cell_length_a 10.2853(3)
_cell_length_b 12.1795(4)
_cell_length_c 14.7576(5)
_cell_measurement_reflns_used 10511
_cell_measurement_temperature 103(2)
_cell_measurement_theta_max 25.36
_cell_measurement_theta_min 3.29
_cell_volume 1773.33(10)
_computing_structure_refinement 'SHELXL-97 (Sheldrick, 1997)'
_computing_structure_solution 'SHELXS-97 (Sheldrick, 1990)'
_diffrn_ambient_temperature 103(2)
_diffrn_detector_area_resol_mean 10.000
_diffrn_measured_fraction_theta_full 0.998
_diffrn_measured_fraction_theta_max 0.998
_diffrn_measurement_device_type 'Rigaku R-AXIS RAPID'
_diffrn_measurement_method \w
_diffrn_radiation_monochromator graphite
_diffrn_radiation_source 'fine-focus sealed tube'
_diffrn_radiation_type MoK\a
_diffrn_radiation_wavelength 0.71075
_diffrn_reflns_av_R_equivalents 0.0293
_diffrn_reflns_av_sigmaI/netI 0.0242
_diffrn_reflns_limit_h_max 10
_diffrn_reflns_limit_h_min -12
_diffrn_reflns_limit_k_max 14
_diffrn_reflns_limit_k_min -14
_diffrn_reflns_limit_l_max 17
_diffrn_reflns_limit_l_min -17
_diffrn_reflns_number 14260
_diffrn_reflns_theta_full 25.35
_diffrn_reflns_theta_max 25.35
_diffrn_reflns_theta_min 3.29
_exptl_absorpt_coefficient_mu 0.078
_exptl_absorpt_correction_T_max 0.9907
_exptl_absorpt_correction_T_min 0.9877
_exptl_absorpt_correction_type multi-scan
_exptl_absorpt_process_details 'ABSCOR (Rigaku, 1995)'
_exptl_crystal_colour yellow
_exptl_crystal_density_diffrn 1.305
_exptl_crystal_density_method 'not measured'
_exptl_crystal_description block
_exptl_crystal_F_000 736
_exptl_crystal_size_max 0.16
_exptl_crystal_size_mid 0.13
_exptl_crystal_size_min 0.12
_refine_diff_density_max 0.629
_refine_diff_density_min -0.294
_refine_diff_density_rms 0.098
_refine_ls_extinction_method none
_refine_ls_goodness_of_fit_ref 1.060
_refine_ls_hydrogen_treatment constr
_refine_ls_matrix_type full
_refine_ls_number_parameters 244
_refine_ls_number_reflns 3241
_refine_ls_number_restraints 0
_refine_ls_restrained_S_all 1.060
_refine_ls_R_factor_all 0.0716
_refine_ls_R_factor_gt 0.0668
_refine_ls_shift/su_max 0.000
_refine_ls_shift/su_mean 0.000
_refine_ls_structure_factor_coef Fsqd
_refine_ls_weighting_details 'calc w=1/[\s^2^(Fo^2^)+(0.1093P)^2^+1.4566P] where P=(Fo^2^+2Fc^2^)/3'
_refine_ls_weighting_scheme calc
_refine_ls_wR_factor_gt 0.1822
_refine_ls_wR_factor_ref 0.1868
_reflns_number_gt 2867
_reflns_number_total 3241
_reflns_threshold_expression >2sigma(I)
_cod_data_source_file c3ra41914b.txt
_cod_data_source_block shelxl4
_cod_original_cell_volume 1773.34(10)
_cod_original_sg_symbol_H-M 'P 21/n'
_cod_database_code 7239088

loop_
_symmetry_equiv_pos_as_xyz
'x, y, z'
'-x+1/2, y+1/2, -z+1/2'
'-x, -y, -z'
'x-1/2, -y-1/2, z-1/2'

loop_
_atom_site_label
_atom_site_type_symbol
_atom_site_fract_x
_atom_site_fract_y
_atom_site_fract_z
_atom_site_U_iso_or_equiv
_atom_site_adp_type
_atom_site_occupancy
_atom_site_symmetry_multiplicity
_atom_site_calc_flag
_atom_site_refinement_flags
O1 O 0.25851(17) 0.18554(13) 0.02544(10) 0.0336(4) Uani 1 1 d .
C1 C 0.2183(2) 0.27960(17) 0.03029(14) 0.0244(5) Uani 1 1 d .
C2 C 0.1774(2) 0.31897(17) 0.11315(13) 0.0229(4) Uani 1 1 d .
C3 C 0.2218(2) 0.26008(17) 0.19818(14) 0.0256(5) Uani 1 1 d .
H3 H 0.2589 0.1886 0.1987 0.031 Uiso 1 1 calc R
C4 C 0.2112(2) 0.30653(18) 0.28069(14) 0.0261(5) Uani 1 1 d .
C5 C 0.2689(2) 0.2613(2) 0.37991(15) 0.0335(5) Uani 1 1 d .
H5 H 0.3035 0.1846 0.3799 0.040 Uiso 1 1 calc R
C6 C 0.1619(2) 0.2710(2) 0.43295(15) 0.0336(5) Uani 1 1 d .
H6 H 0.1348 0.2110 0.4645 0.040 Uiso 1 1 calc R
C7 C 0.1091(2) 0.3730(2) 0.43092(15) 0.0315(5) Uani 1 1 d .
H7 H 0.0405 0.3909 0.4601 0.038 Uiso 1 1 calc R
C8 C 0.1701(2) 0.45669(18) 0.37723(14) 0.0267(5) Uani 1 1 d .
H8 H 0.1287 0.5312 0.3759 0.032 Uiso 1 1 calc R
C9 C 0.15655(19) 0.41287(17) 0.28017(13) 0.0214(4) Uani 1 1 d .
C10 C 0.10516(19) 0.46865(17) 0.19479(13) 0.0220(4) Uani 1 1 d .
H10 H 0.0647 0.5388 0.1942 0.026 Uiso 1 1 calc R
C11 C 0.11322(19) 0.42125(17) 0.10984(13) 0.0212(4) Uani 1 1 d .
C12 C 0.0621(2) 0.47561(16) 0.01564(13) 0.0209(4) Uani 1 1 d .
C13 C 0.15831(19) 0.46512(16) -0.04277(13) 0.0216(4) Uani 1 1 d .
C14 C 0.1846(2) 0.54966(17) -0.09957(14) 0.0237(5) Uani 1 1 d .
H14 H 0.1434 0.6195 -0.1000 0.028 Uiso 1 1 calc R
C15 C 0.2709(2) 0.53124(18) -0.15515(14) 0.0264(5) Uani 1 1 d .
C16 C 0.3071(2) 0.6126(2) -0.22140(17) 0.0348(5) Uani 1 1 d .
H16 H 0.2583 0.6841 -0.2241 0.042 Uiso 1 1 calc R
C17 C 0.2767(3) 0.5564(3) -0.31805(18) 0.0480(7) Uani 1 1 d .
H17 H 0.2190 0.5873 -0.3742 0.058 Uiso 1 1 calc R
C18 C 0.3413(3) 0.4563(3) -0.31566(17) 0.0471(7) Uani 1 1 d .
H18 H 0.3329 0.4118 -0.3699 0.056 Uiso 1 1 calc R
C19 C 0.4269(2) 0.4253(2) -0.21757(16) 0.0348(6) Uani 1 1 d .
H19 H 0.4712 0.3520 -0.2163 0.042 Uiso 1 1 calc R
C20 C 0.3350(2) 0.42936(19) -0.15361(14) 0.0274(5) Uani 1 1 d .
C21 C 0.3143(2) 0.34702(18) -0.09548(14) 0.0259(5) Uani 1 1 d .
H21 H 0.3592 0.2785 -0.0933 0.031 Uiso 1 1 calc R
C22 C 0.2267(2) 0.36480(17) -0.03954(13) 0.0232(5) Uani 1 1 d .
C23 C 0.5309(3) 0.5183(2) -0.1850(2) 0.0473(7) Uani 1 1 d .
H23A H 0.5872 0.5034 -0.1197 0.057 Uiso 1 1 calc R
H23B H 0.5916 0.5208 -0.2264 0.057 Uiso 1 1 calc R
C24 C 0.4622(3) 0.6259(2) -0.1879(2) 0.0483(7) Uani 1 1 d .
H24A H 0.4914 0.6759 -0.2314 0.058 Uiso 1 1 calc R
H24B H 0.4890 0.6593 -0.1242 0.058 Uiso 1 1 calc R
C25 C 0.3833(2) 0.3440(2) 0.43022(15) 0.0357(6) Uani 1 1 d .
H25A H 0.4228 0.3217 0.4969 0.043 Uiso 1 1 calc R
H25B H 0.4563 0.3430 0.3986 0.043 Uiso 1 1 calc R
C26 C 0.3261(2) 0.4572(2) 0.42646(15) 0.0320(5) Uani 1 1 d .
H26A H 0.3716 0.5060 0.3912 0.038 Uiso 1 1 calc R
H26B H 0.3437 0.4865 0.4914 0.038 Uiso 1 1 calc R

loop_
_atom_site_aniso_label
_atom_site_aniso_U_11
_atom_site_aniso_U_22
_atom_site_aniso_U_33
_atom_site_aniso_U_23
_atom_site_aniso_U_13
_atom_site_aniso_U_12
O1 0.0467(10) 0.0308(9) 0.0253(8) 0.0007(6) 0.0132(7) 0.0085(7)
C1 0.0239(10) 0.0290(11) 0.0186(10) -0.0011(8) 0.0035(8) 0.0009(8)
C2 0.0215(10) 0.0289(10) 0.0179(10) -0.0002(8) 0.0048(8) -0.0022(8)
C3 0.0261(10) 0.0282(10) 0.0232(10) 0.0027(8) 0.0080(8) 0.0023(8)
C4 0.0252(10) 0.0334(11) 0.0195(10) 0.0047(8) 0.0062(8) 0.0017(8)
C5 0.0398(13) 0.0424(13) 0.0189(11) 0.0066(9) 0.0093(9) 0.0122(10)
C6 0.0345(12) 0.0443(13) 0.0222(11) 0.0092(9) 0.0083(9) -0.0042(10)
C7 0.0274(11) 0.0471(13) 0.0213(11) -0.0021(9) 0.0091(9) -0.0046(9)
C8 0.0255(11) 0.0369(12) 0.0180(10) -0.0002(8) 0.0069(8) 0.0019(9)
C9 0.0167(9) 0.0323(11) 0.0151(9) 0.0009(8) 0.0043(7) -0.0018(8)
C10 0.0178(9) 0.0300(10) 0.0181(10) 0.0005(8) 0.0050(7) 0.0000(8)
C11 0.0171(9) 0.0297(10) 0.0168(10) 0.0009(8) 0.0045(7) -0.0015(8)
C12 0.0223(9) 0.0249(10) 0.0154(9) -0.0007(7) 0.0053(7) -0.0020(7)
C13 0.0179(9) 0.0314(11) 0.0142(9) -0.0010(8) 0.0026(7) -0.0005(8)
C14 0.0196(10) 0.0315(11) 0.0189(10) 0.0008(8) 0.0036(7) 0.0002(8)
C15 0.0214(10) 0.0374(12) 0.0199(10) 0.0027(8) 0.0052(8) -0.0014(8)
C16 0.0323(12) 0.0449(13) 0.0321(12) 0.0108(10) 0.0171(10) 0.0029(10)
C17 0.0565(16) 0.0662(18) 0.0237(12) 0.0147(12) 0.0151(11) 0.0121(14)
C18 0.0516(16) 0.0724(19) 0.0225(12) 0.0020(12) 0.0190(11) 0.0082(14)
C19 0.0302(12) 0.0509(14) 0.0273(11) 0.0041(10) 0.0146(9) 0.0064(10)
C20 0.0215(10) 0.0424(12) 0.0180(10) 0.0000(9) 0.0049(8) 0.0018(9)
C21 0.0236(10) 0.0339(11) 0.0198(10) -0.0019(8) 0.0054(8) 0.0036(8)
C22 0.0220(10) 0.0314(11) 0.0155(9) -0.0018(8) 0.0041(8) -0.0010(8)
C23 0.0303(13) 0.0658(18) 0.0529(16) 0.0028(13) 0.0234(12) -0.0037(12)
C24 0.0356(14) 0.0550(16) 0.0598(18) 0.0117(13) 0.0226(13) -0.0076(12)
C25 0.0245(11) 0.0640(16) 0.0169(10) 0.0070(10) 0.0032(8) 0.0063(10)
C26 0.0259(11) 0.0463(13) 0.0217(11) -0.0009(9) 0.0032(8) -0.0047(9)

loop_
_atom_type_symbol
_atom_type_description
_atom_type_scat_dispersion_real
_atom_type_scat_dispersion_imag
_atom_type_scat_source
C C 0.0033 0.0016 'International Tables Vol C Tables 4.2.6.8 and 6.1.1.4'
H H 0.0000 0.0000 'International Tables Vol C Tables 4.2.6.8 and 6.1.1.4'
O O 0.0106 0.0060 'International Tables Vol C Tables 4.2.6.8 and 6.1.1.4'

loop_
_geom_angle_atom_site_label_1
_geom_angle_atom_site_label_2
_geom_angle_atom_site_label_3
_geom_angle
_geom_angle_site_symmetry_1
O1 C1 C2 121.98(18) .
O1 C1 C22 121.75(18) .
C2 C1 C22 115.69(17) .
C11 C2 C3 120.98(18) .
C11 C2 C1 119.93(17) .
C3 C2 C1 118.43(18) .
C4 C3 C2 119.61(19) .
C4 C3 H3 120.2 .
C2 C3 H3 120.2 .
C3 C4 C9 120.27(18) .
C3 C4 C5 126.7(2) .
C9 C4 C5 112.62(18) .
C4 C5 C6 108.92(18) .
C4 C5 C25 105.07(18) .
C6 C5 C25 105.14(18) .
C4 C5 H5 112.4 .
C6 C5 H5 112.4 .
C25 C5 H5 112.4 .
C7 C6 C5 113.81(19) .
C7 C6 H6 123.1 .
C5 C6 H6 123.1 .
C6 C7 C8 113.72(19) .
C6 C7 H7 123.1 .
C8 C7 H7 123.1 .
C9 C8 C7 108.47(17) .
C9 C8 C26 104.58(17) .
C7 C8 C26 106.24(17) .
C9 C8 H8 112.4 .
C7 C8 H8 112.4 .
C26 C8 H8 112.4 .
C10 C9 C4 119.99(18) .
C10 C9 C8 126.76(19) .
C4 C9 C8 113.12(17) .
C9 C10 C11 120.17(18) .
C9 C10 H10 119.9 .
C11 C10 H10 119.9 .
C10 C11 C2 118.66(17) .
C10 C11 C12 123.66(18) .
C2 C11 C12 117.63(17) .
C12 C12 C13 123.5(2) 3_565
C12 C12 C11 123.8(2) 3_565
C13 C12 C11 112.54(16) .
C14 C13 C22 118.68(18) .
C14 C13 C12 123.72(18) .
C22 C13 C12 117.59(17) .
C15 C14 C13 119.94(19) .
C15 C14 H14 120.0 .
C13 C14 H14 120.0 .
C14 C15 C20 120.69(19) .
C14 C15 C16 126.3(2) .
C20 C15 C16 112.96(18) .
C15 C16 C17 106.7(2) .
C15 C16 C24 106.51(19) .
C17 C16 C24 105.4(2) .
C15 C16 H16 112.6 .
C17 C16 H16 112.6 .
C24 C16 H16 112.6 .
C18 C17 C16 113.5(2) .
C18 C17 H17 123.2 .
C16 C17 H17 123.2 .
C17 C18 C19 112.9(2) .
C17 C18 H18 123.6 .
C19 C18 H18 123.6 .
C20 C19 C18 106.95(18) .
C20 C19 C23 106.43(19) .
C18 C19 C23 106.3(2) .
C20 C19 H19 112.2 .
C18 C19 H19 112.2 .
C23 C19 H19 112.2 .
C21 C20 C15 120.03(19) .
C21 C20 C19 126.8(2) .
C15 C20 C19 113.09(19) .
C20 C21 C22 119.6(2) .
C20 C21 H21 120.2 .
C22 C21 H21 120.2 .
C21 C22 C13 120.96(19) .
C21 C22 C1 118.38(18) .
C13 C22 C1 120.38(17) .
C24 C23 C19 111.0(2) .
C24 C23 H23A 109.4 .
C19 C23 H23A 109.4 .
C24 C23 H23B 109.4 .
C19 C23 H23B 109.4 .
H23A C23 H23B 108.0 .
C23 C24 C16 111.0(2) .
C23 C24 H24A 109.4 .
C16 C24 H24A 109.4 .
C23 C24 H24B 109.4 .
C16 C24 H24B 109.4 .
H24A C24 H24B 108.0 .
C26 C25 C5 109.92(18) .
C26 C25 H25A 109.7 .
C5 C25 H25A 109.7 .
C26 C25 H25B 109.7 .
C5 C25 H25B 109.7 .
H25A C25 H25B 108.2 .
C25 C26 C8 110.79(18) .
C25 C26 H26A 109.5 .
C8 C26 H26A 109.5 .
C25 C26 H26B 109.5 .
C8 C26 H26B 109.5 .
H26A C26 H26B 108.1 .

loop_
_geom_bond_atom_site_label_1
_geom_bond_atom_site_label_2
_geom_bond_distance
_geom_bond_site_symmetry_2
O1 C1 1.227(3) .
C1 C2 1.481(3) .
C1 C22 1.482(3) .
C2 C11 1.404(3) .
C2 C3 1.405(3) .
C3 C4 1.375(3) .
C3 H3 0.9500 .
C4 C9 1.411(3) .
C4 C5 1.519(3) .
C5 C6 1.525(3) .
C5 C25 1.568(4) .
C5 H5 1.0000 .
C6 C7 1.352(3) .
C6 H6 0.9500 .
C7 C8 1.531(3) .
C7 H7 0.9500 .
C8 C9 1.498(3) .
C8 C26 1.564(3) .
C8 H8 1.0000 .
C9 C10 1.397(3) .
C10 C11 1.404(3) .
C10 H10 0.9500 .
C11 C12 1.495(3) .
C12 C12 1.365(4) 3_565
C12 C13 1.490(3) .
C13 C14 1.402(3) .
C13 C22 1.404(3) .
C14 C15 1.386(3) .
C14 H14 0.9500 .
C15 C20 1.402(3) .
C15 C16 1.511(3) .
C16 C17 1.532(4) .
C16 C24 1.540(3) .
C16 H16 1.0000 .
C17 C18 1.385(4) .
C17 H17 0.9500 .
C18 C19 1.514(3) .
C18 H18 0.9500 .
C19 C20 1.513(3) .
C19 C23 1.538(4) .
C19 H19 1.0000 .
C20 C21 1.375(3) .
C21 C22 1.401(3) .
C21 H21 0.9500 .
C23 C24 1.484(4) .
C23 H23A 0.9900 .
C23 H23B 0.9900 .
C24 H24A 0.9900 .
C24 H24B 0.9900 .
C25 C26 1.494(3) .
C25 H25A 0.9900 .
C25 H25B 0.9900 .
C26 H26A 0.9900 .
C26 H26B 0.9900 .

loop_
_geom_torsion_atom_site_label_1
_geom_torsion_atom_site_label_2
_geom_torsion_atom_site_label_3
_geom_torsion_atom_site_label_4
_geom_torsion
_geom_torsion_site_symmetry_1
_geom_torsion_site_symmetry_4
O1 C1 C2 C11 -170.49(19) . .
C22 C1 C2 C11 18.1(3) . .
O1 C1 C2 C3 18.7(3) . .
C22 C1 C2 C3 -152.68(19) . .
C11 C2 C3 C4 -4.7(3) . .
C1 C2 C3 C4 165.95(19) . .
C2 C3 C4 C9 -0.2(3) . .
C2 C3 C4 C5 -172.1(2) . .
C3 C4 C5 C6 -135.6(2) . .
C9 C4 C5 C6 52.0(3) . .
C3 C4 C5 C25 112.2(2) . .
C9 C4 C5 C25 -60.2(2) . .
C4 C5 C6 C7 -52.2(3) . .
C25 C5 C6 C7 60.0(2) . .
C5 C6 C7 C8 -1.0(3) . .
C6 C7 C8 C9 54.4(2) . .
C6 C7 C8 C26 -57.5(2) . .
C3 C4 C9 C10 4.0(3) . .
C5 C4 C9 C10 176.91(18) . .
C3 C4 C9 C8 -172.06(19) . .
C5 C4 C9 C8 0.9(2) . .
C7 C8 C9 C10 130.7(2) . .
C26 C8 C9 C10 -116.3(2) . .
C7 C8 C9 C4 -53.6(2) . .
C26 C8 C9 C4 59.5(2) . .
C4 C9 C10 C11 -2.9(3) . .
C8 C9 C10 C11 172.61(18) . .
C9 C10 C11 C2 -2.0(3) . .
C9 C10 C11 C12 -179.39(17) . .
C3 C2 C11 C10 5.8(3) . .
C1 C2 C11 C10 -164.74(18) . .
C3 C2 C11 C12 -176.61(18) . .
C1 C2 C11 C12 12.8(3) . .
C10 C11 C12 C12 -47.0(3) . 3_565
C2 C11 C12 C12 135.5(3) . 3_565
C10 C11 C12 C13 136.30(19) . .
C2 C11 C12 C13 -41.1(2) . .
C12 C12 C13 C14 42.9(3) 3_565 .
C11 C12 C13 C14 -140.43(19) . .
C12 C12 C13 C22 -137.7(2) 3_565 .
C11 C12 C13 C22 39.0(2) . .
C22 C13 C14 C15 3.6(3) . .
C12 C13 C14 C15 -176.96(18) . .
C13 C14 C15 C20 -1.5(3) . .
C13 C14 C15 C16 178.6(2) . .
C14 C15 C16 C17 -126.3(2) . .
C20 C15 C16 C17 53.8(2) . .
C14 C15 C16 C24 121.5(2) . .
C20 C15 C16 C24 -58.4(3) . .
C15 C16 C17 C18 -55.0(3) . .
C24 C16 C17 C18 58.0(3) . .
C16 C17 C18 C19 0.2(3) . .
C17 C18 C19 C20 55.0(3) . .
C17 C18 C19 C23 -58.4(3) . .
C14 C15 C20 C21 -1.0(3) . .
C16 C15 C20 C21 178.86(19) . .
C14 C15 C20 C19 -179.06(19) . .
C16 C15 C20 C19 0.8(3) . .
C18 C19 C20 C21 126.3(2) . .
C23 C19 C20 C21 -120.4(2) . .
C18 C19 C20 C15 -55.8(3) . .
C23 C19 C20 C15 57.5(2) . .
C15 C20 C21 C22 1.4(3) . .
C19 C20 C21 C22 179.1(2) . .
C20 C21 C22 C13 0.8(3) . .
C20 C21 C22 C1 -173.15(19) . .
C14 C13 C22 C21 -3.2(3) . .
C12 C13 C22 C21 177.27(18) . .
C14 C13 C22 C1 170.55(18) . .
C12 C13 C22 C1 -8.9(3) . .
O1 C1 C22 C21 -17.7(3) . .
C2 C1 C22 C21 153.73(18) . .
O1 C1 C22 C13 168.36(19) . .
C2 C1 C22 C13 -20.2(3) . .
C20 C19 C23 C24 -57.0(3) . .
C18 C19 C23 C24 56.7(3) . .
C19 C23 C24 C16 0.8(3) . .
C15 C16 C24 C23 56.2(3) . .
C17 C16 C24 C23 -56.9(3) . .
C4 C5 C25 C26 56.5(2) . .
C6 C5 C25 C26 -58.4(2) . .
C5 C25 C26 C8 2.2(2) . .
C9 C8 C26 C25 -59.9(2) . .
C7 C8 C26 C25 54.7(2) . .
